data_7703529
loop_
_publ_author_name
'Frogley, Benjamin J.'
'Hill, Anthony F.'

_publ_section_title
;
 Metal coordination to bipyridyl carbynes.
;
_journal_issue 10
_journal_name_full 'Dalton transactions (Cambridge, England : 2003)'
_journal_page_first 3272
_journal_page_last 3283
_journal_paper_doi 10.1039/c9dt04744a
_journal_volume 49
_journal_year 2020
_chemical_formula_moiety 'C28 H29 B Cl2 N8 O2 Pt W, C H Cl3'
_chemical_formula_sum 'C29 H30 B Cl5 N8 O2 Pt W'
_chemical_formula_weight 1089.61
_space_group_crystal_system monoclinic
_space_group_IT_number 14
_space_group_name_Hall '-P 2ybc'
_space_group_name_H-M_alt 'P 1 21/c 1'
_atom_sites_solution_hydrogens mixed
_audit_creation_method SHELXL-2014/7
_audit_update_record
;
2020-01-15 deposited with the CCDC.	2020-02-17 downloaded from the CCDC.
;
_cell_angle_alpha 90
_cell_angle_beta 97.909(2)
_cell_angle_gamma 90
_cell_formula_units_Z 4
_cell_length_a 17.2205(4)
_cell_length_b 12.6997(3)
_cell_length_c 17.2216(3)
_cell_measurement_reflns_used 52854
_cell_measurement_temperature 150.0(1)
_cell_measurement_theta_max 29.6700
_cell_measurement_theta_min 3.6230
_cell_volume 3730.46(14)
_computing_cell_refinement 'CrysAlisPro 1.171.40.36a (Rigaku OD, 2018)'
_computing_data_collection 'CrysAlisPro 1.171.40.36a (Rigaku OD, 2018)'
_computing_data_reduction 'CrysAlisPro 1.171.40.36a (Rigaku OD, 2018)'
_computing_molecular_graphics 'Mercury (Macrae et al., 2020)'
_computing_publication_material 'CIFTAB (Sheldrick, 2016)'
_computing_structure_refinement 'SHELXL-2014/7 (Sheldrick, 2014)'
_computing_structure_solution 'SHELXT-2014/7 (Sheldrick, 2014)'
_diffrn_ambient_temperature 150.0(1)
_diffrn_detector_area_resol_mean 5.1872
_diffrn_measured_fraction_theta_full 0.997
_diffrn_measured_fraction_theta_max 0.997
_diffrn_measurement_device_type 'New Xcalibur, Atlas'
_diffrn_measurement_method '\w scans'
_diffrn_radiation_type MoK\a
_diffrn_radiation_wavelength 0.71073
_diffrn_reflns_av_R_equivalents 0.0311
_diffrn_reflns_av_unetI/netI 0.0153
_diffrn_reflns_Laue_measured_fraction_full 0.997
_diffrn_reflns_Laue_measured_fraction_max 0.997
_diffrn_reflns_limit_h_max 21
_diffrn_reflns_limit_h_min -21
_diffrn_reflns_limit_k_max 15
_diffrn_reflns_limit_k_min -15
_diffrn_reflns_limit_l_max 21
_diffrn_reflns_limit_l_min -21
_diffrn_reflns_number 74931
_diffrn_reflns_point_group_measured_fraction_full 0.997
_diffrn_reflns_point_group_measured_fraction_max 0.997
_diffrn_reflns_theta_full 25.242
_diffrn_reflns_theta_max 26.372
_diffrn_reflns_theta_min 3.424
_diffrn_source 'fine-focus sealed X-ray tube'
_exptl_absorpt_coefficient_mu 7.224
_exptl_absorpt_correction_T_max 1.00000
_exptl_absorpt_correction_T_min 0.75723
_exptl_absorpt_correction_type multi-scan
_exptl_absorpt_process_details
;
CrysAlisPro 1.171.40.36a (Rigaku Oxford Diffraction, 2018)
Empirical absorption correction using spherical harmonics,
 implemented in SCALE3 ABSPACK scaling algorithm.
;
_exptl_crystal_colour green
_exptl_crystal_density_diffrn 1.940
_exptl_crystal_description block
_exptl_crystal_F_000 2072
_exptl_crystal_size_max 0.300
_exptl_crystal_size_mid 0.248
_exptl_crystal_size_min 0.217
_refine_diff_density_max 1.371
_refine_diff_density_min -1.255
_refine_diff_density_rms 0.094
_refine_ls_extinction_method none
_refine_ls_goodness_of_fit_ref 1.045
_refine_ls_hydrogen_treatment mixed
_refine_ls_matrix_type full
_refine_ls_number_parameters 434
_refine_ls_number_reflns 7619
_refine_ls_number_restraints 0
_refine_ls_restrained_S_all 1.045
_refine_ls_R_factor_all 0.0243
_refine_ls_R_factor_gt 0.0208
_refine_ls_shift/su_max 0.003
_refine_ls_shift/su_mean 0.000
_refine_ls_structure_factor_coef Fsqd
_refine_ls_weighting_details 'w=1/[\s^2^(Fo^2^)+(0.0165P)^2^+10.9877P] where P=(Fo^2^+2Fc^2^)/3'
_refine_ls_weighting_scheme calc
_refine_ls_wR_factor_gt 0.0459
_refine_ls_wR_factor_ref 0.0476
_reflns_Friedel_coverage 0.000
_reflns_number_gt 7007
_reflns_number_total 7619
_reflns_threshold_expression 'I > 2\s(I)'
_cod_data_source_file c9dt04744a2.cif
_cod_data_source_block Compound_9
_cod_depositor_comments 'Adding full bibliography for 7703525--7703535.cif.'
_cod_original_sg_symbol_H-M 'P 21/c'
_cod_database_code 7703529
_shelx_shelxl_version_number 2014/7
_shelx_space_group_comment
;
The symmetry employed for this shelxl refinement is uniquely defined
by the following loop, which should always be used as a source of
symmetry information in preference to the above space-group names.
They are only intended as comments.
;

loop_
_space_group_symop_operation_xyz
'x, y, z'
'-x, y+1/2, -z+1/2'
'-x, -y, -z'
'x, -y-1/2, z-1/2'

loop_
_atom_site_label
_atom_site_type_symbol
_atom_site_fract_x
_atom_site_fract_y
_atom_site_fract_z
_atom_site_U_iso_or_equiv
_atom_site_adp_type
_atom_site_occupancy
_atom_site_site_symmetry_order
_atom_site_calc_flag
_atom_site_refinement_flags_posn
_atom_site_refinement_flags_adp
_atom_site_refinement_flags_occupancy
_atom_site_disorder_assembly
_atom_site_disorder_group
Pt1 Pt 0.09283(2) 0.21597(2) 0.66981(2) 0.02043(4) Uani 1 1 d . . . . .
W1 W 0.29529(2) 0.49091(2) 0.66146(2) 0.02444(4) Uani 1 1 d . . . . .
Cl2 Cl 0.03278(5) 0.11194(7) 0.57002(5) 0.02953(18) Uani 1 1 d . . . . .
Cl1 Cl 0.10217(5) 0.34884(7) 0.58233(5) 0.02880(18) Uani 1 1 d . . . . .
Cl4 Cl 0.21830(10) 0.93240(16) 0.65054(17) 0.1253(9) Uani 1 1 d . . . . .
Cl5 Cl 0.31257(15) 0.89208(18) 0.53346(15) 0.1245(8) Uani 1 1 d . . . . .
N8 N 0.07704(16) 0.1095(2) 0.75173(16) 0.0239(6) Uani 1 1 d . . . . .
Cl3 Cl 0.37973(13) 0.87057(16) 0.69095(17) 0.1283(9) Uani 1 1 d . . . . .
N7 N 0.13659(16) 0.2998(2) 0.76665(15) 0.0218(6) Uani 1 1 d . . . . .
N1 N 0.38991(18) 0.5812(2) 0.60816(19) 0.0314(7) Uani 1 1 d . . . . .
C1 C 0.2217(2) 0.4288(3) 0.7139(2) 0.0263(7) Uani 1 1 d . . . . .
N3 N 0.29467(17) 0.3978(2) 0.55293(18) 0.0281(6) Uani 1 1 d . . . . .
N2 N 0.38047(18) 0.5961(2) 0.52837(19) 0.0315(7) Uani 1 1 d . . . . .
N5 N 0.21911(17) 0.5973(2) 0.58508(18) 0.0270(6) Uani 1 1 d . . . . .
C9 C 0.0853(2) 0.1496(3) 0.8254(2) 0.0262(7) Uani 1 1 d . . . . .
O1 O 0.31941(19) 0.6422(3) 0.8062(2) 0.0654(11) Uani 1 1 d . . . . .
C8 C 0.1102(2) 0.2600(3) 0.83205(19) 0.0244(7) Uani 1 1 d . . . . .
N6 N 0.23380(18) 0.6204(2) 0.51039(18) 0.0303(7) Uani 1 1 d . . . . .
N4 N 0.29233(17) 0.4471(2) 0.48155(18) 0.0301(7) Uani 1 1 d . . . . .
C4 C 0.1758(2) 0.3937(3) 0.77280(19) 0.0246(7) Uani 1 1 d . . . . .
C13 C 0.0567(2) 0.0080(3) 0.7401(2) 0.0318(8) Uani 1 1 d . . . . .
H13 H 0.0503 -0.0190 0.6894 0.038 Uiso 1 1 calc R U . . .
C3 C 0.3103(2) 0.5904(4) 0.7519(3) 0.0399(10) Uani 1 1 d . . . . .
O2 O 0.4171(2) 0.3459(3) 0.7635(2) 0.0709(11) Uani 1 1 d . . . . .
C25 C 0.2938(2) 0.2934(3) 0.5390(2) 0.0336(9) Uani 1 1 d . . . . .
C24 C 0.2955(3) 0.2141(3) 0.6031(3) 0.0424(10) Uani 1 1 d . . . . .
H24A H 0.3466 0.2133 0.6334 0.064 Uiso 1 1 calc R U . . .
H24B H 0.2839 0.1457 0.5808 0.064 Uiso 1 1 calc R U . . .
H24C H 0.2571 0.2323 0.6362 0.064 Uiso 1 1 calc R U . . .
C19 C 0.1231(2) 0.6515(3) 0.6727(2) 0.0370(9) Uani 1 1 d . . . . .
H19A H 0.1051 0.5817 0.6818 0.056 Uiso 1 1 calc R U . . .
H19B H 0.0801 0.7000 0.6708 0.056 Uiso 1 1 calc R U . . .
H19C H 0.1633 0.6712 0.7144 0.056 Uiso 1 1 calc R U . . .
C2 C 0.3753(3) 0.3975(3) 0.7246(3) 0.0404(10) Uani 1 1 d . . . . .
C12 C 0.0452(2) -0.0569(3) 0.8013(2) 0.0397(10) Uani 1 1 d . . . . .
H12 H 0.0310 -0.1269 0.7920 0.048 Uiso 1 1 calc R U . . .
C20 C 0.1553(2) 0.6543(3) 0.5968(2) 0.0306(8) Uani 1 1 d . . . . .
C7 C 0.1099(2) 0.3181(3) 0.8997(2) 0.0300(8) Uani 1 1 d . . . . .
H7 H 0.0901 0.2898 0.9427 0.036 Uiso 1 1 calc R U . . .
C5 C 0.1752(2) 0.4551(3) 0.8407(2) 0.0319(8) Uani 1 1 d . . . . .
H5 H 0.1992 0.5208 0.8439 0.038 Uiso 1 1 calc R U . . .
C21 C 0.1301(2) 0.7126(3) 0.5305(3) 0.0371(9) Uani 1 1 d . . . . .
H21 H 0.0874 0.7580 0.5233 0.045 Uiso 1 1 calc R U . . .
C11 C 0.0547(2) -0.0177(3) 0.8762(2) 0.0409(10) Uani 1 1 d . . . . .
H11 H 0.0477 -0.0610 0.9183 0.049 Uiso 1 1 calc R U . . .
C17 C 0.4470(2) 0.6361(3) 0.5071(3) 0.0363(9) Uani 1 1 d . . . . .
C6 C 0.1398(2) 0.4194(3) 0.9021(2) 0.0345(9) Uani 1 1 d . . . . .
H6 H 0.1358 0.4627 0.9450 0.041 Uiso 1 1 calc R U . . .
C22 C 0.1803(2) 0.6906(3) 0.4770(2) 0.0361(9) Uani 1 1 d . . . . .
C16 C 0.4995(2) 0.6483(3) 0.5740(3) 0.0426(10) Uani 1 1 d . . . . .
H16 H 0.5501 0.6748 0.5772 0.051 Uiso 1 1 calc R U . . .
C15 C 0.4626(2) 0.6137(3) 0.6357(3) 0.0359(9) Uani 1 1 d . . . . .
C10 C 0.0750(2) 0.0869(3) 0.8885(2) 0.0360(9) Uani 1 1 d . . . . .
H10 H 0.0816 0.1147 0.9389 0.043 Uiso 1 1 calc R U . . .
B1 B 0.3027(3) 0.5666(4) 0.4776(3) 0.0338(10) Uani 1 1 d . . . . .
C14 C 0.4943(2) 0.6108(4) 0.7205(3) 0.0476(11) Uani 1 1 d . . . . .
H14A H 0.4643 0.6573 0.7488 0.071 Uiso 1 1 calc R U . . .
H14B H 0.5481 0.6330 0.7275 0.071 Uiso 1 1 calc R U . . .
H14C H 0.4909 0.5404 0.7399 0.071 Uiso 1 1 calc R U . . .
C18 C 0.4570(3) 0.6565(4) 0.4233(3) 0.0517(12) Uani 1 1 d . . . . .
H18A H 0.4473 0.5927 0.3935 0.077 Uiso 1 1 calc R U . . .
H18B H 0.5095 0.6800 0.4206 0.077 Uiso 1 1 calc R U . . .
H18C H 0.4206 0.7097 0.4020 0.077 Uiso 1 1 calc R U . . .
C26 C 0.2908(2) 0.2765(3) 0.4591(3) 0.0395(10) Uani 1 1 d . . . . .
H26 H 0.2896 0.2116 0.4340 0.047 Uiso 1 1 calc R U . . .
C27 C 0.2899(2) 0.3733(3) 0.4242(2) 0.0364(9) Uani 1 1 d . . . . .
C23 C 0.1815(3) 0.7353(4) 0.3973(3) 0.0529(12) Uani 1 1 d . . . . .
H23A H 0.2279 0.7772 0.3970 0.079 Uiso 1 1 calc R U . . .
H23B H 0.1360 0.7785 0.3834 0.079 Uiso 1 1 calc R U . . .
H23C H 0.1815 0.6790 0.3601 0.079 Uiso 1 1 calc R U . . .
C29 C 0.2945(3) 0.8556(4) 0.6280(4) 0.0623(15) Uani 1 1 d . . . . .
H29 H 0.2787 0.7814 0.6274 0.075 Uiso 1 1 calc R U . . .
C28 C 0.2875(3) 0.4017(4) 0.3399(2) 0.0493(12) Uani 1 1 d . . . . .
H28A H 0.2419 0.4437 0.3234 0.074 Uiso 1 1 calc R U . . .
H28B H 0.2855 0.3387 0.3089 0.074 Uiso 1 1 calc R U . . .
H28C H 0.3337 0.4411 0.3330 0.074 Uiso 1 1 calc R U . . .
H1 H 0.306(2) 0.589(3) 0.417(2) 0.034(11) Uiso 1 1 d . . . . .

loop_
_atom_site_aniso_label
_atom_site_aniso_U_11
_atom_site_aniso_U_22
_atom_site_aniso_U_33
_atom_site_aniso_U_23
_atom_site_aniso_U_13
_atom_site_aniso_U_12
Pt1 0.02072(7) 0.02711(7) 0.01413(6) 0.00094(5) 0.00475(5) 0.00129(5)
W1 0.02384(7) 0.02123(7) 0.02968(8) -0.00137(5) 0.00874(6) -0.00045(5)
Cl2 0.0352(5) 0.0369(5) 0.0160(4) -0.0033(3) 0.0020(3) -0.0059(4)
Cl1 0.0375(5) 0.0326(4) 0.0165(4) 0.0048(3) 0.0046(3) 0.0014(4)
Cl4 0.0651(10) 0.1002(14) 0.221(3) -0.0841(16) 0.0572(13) -0.0155(9)
Cl5 0.1459(19) 0.1040(15) 0.1361(18) -0.0186(13) 0.0636(16) -0.0661(14)
N8 0.0189(14) 0.0312(16) 0.0222(14) 0.0040(12) 0.0050(11) -0.0009(12)
Cl3 0.0996(15) 0.0765(12) 0.191(2) -0.0163(14) -0.0444(15) -0.0089(11)
N7 0.0217(14) 0.0288(15) 0.0151(13) 0.0017(11) 0.0032(11) 0.0035(12)
N1 0.0253(16) 0.0289(16) 0.0411(18) -0.0016(14) 0.0081(14) -0.0037(13)
C1 0.0296(18) 0.0222(17) 0.0268(18) -0.0030(14) 0.0024(14) -0.0006(14)
N3 0.0269(16) 0.0260(15) 0.0340(16) -0.0017(13) 0.0129(13) -0.0035(12)
N2 0.0273(16) 0.0288(16) 0.0409(18) 0.0016(14) 0.0132(14) -0.0061(13)
N5 0.0228(15) 0.0236(15) 0.0357(17) 0.0021(12) 0.0084(13) -0.0036(12)
C9 0.0199(17) 0.038(2) 0.0210(16) 0.0048(14) 0.0044(13) 0.0001(14)
O1 0.0439(19) 0.076(2) 0.079(3) -0.046(2) 0.0191(18) -0.0117(17)
C8 0.0209(16) 0.0354(19) 0.0168(16) 0.0040(14) 0.0023(13) 0.0023(14)
N6 0.0268(16) 0.0293(16) 0.0359(17) 0.0066(13) 0.0079(13) -0.0046(13)
N4 0.0253(15) 0.0362(17) 0.0309(16) -0.0029(13) 0.0114(13) -0.0073(13)
C4 0.0253(17) 0.0268(18) 0.0217(16) -0.0003(14) 0.0031(14) 0.0050(14)
C13 0.0302(19) 0.034(2) 0.032(2) 0.0017(16) 0.0059(16) -0.0057(16)
C3 0.0234(19) 0.051(3) 0.047(2) -0.010(2) 0.0098(17) -0.0044(18)
O2 0.063(2) 0.060(2) 0.084(3) 0.004(2) -0.012(2) 0.0236(19)
C25 0.0250(18) 0.0284(19) 0.050(2) -0.0098(17) 0.0147(17) -0.0043(15)
C24 0.045(2) 0.0221(19) 0.064(3) -0.0038(18) 0.021(2) 0.0020(17)
C19 0.0229(19) 0.040(2) 0.050(2) -0.0033(19) 0.0124(17) 0.0054(16)
C2 0.049(3) 0.029(2) 0.043(2) -0.0011(18) 0.005(2) 0.0023(19)
C12 0.036(2) 0.039(2) 0.044(2) 0.0096(19) 0.0048(18) -0.0120(18)
C20 0.0234(18) 0.0231(18) 0.046(2) -0.0012(16) 0.0066(16) -0.0036(14)
C7 0.0310(19) 0.041(2) 0.0183(16) 0.0011(15) 0.0059(14) 0.0014(16)
C5 0.037(2) 0.0310(19) 0.0281(19) -0.0031(15) 0.0048(16) 0.0001(16)
C21 0.028(2) 0.029(2) 0.054(3) 0.0064(18) 0.0035(18) 0.0015(16)
C11 0.039(2) 0.047(2) 0.037(2) 0.0191(19) 0.0076(18) -0.0095(19)
C17 0.028(2) 0.0276(19) 0.058(3) 0.0025(18) 0.0206(19) -0.0028(15)
C6 0.044(2) 0.040(2) 0.0206(17) -0.0061(16) 0.0059(16) 0.0070(18)
C22 0.028(2) 0.033(2) 0.046(2) 0.0105(18) 0.0036(17) -0.0054(16)
C16 0.0216(19) 0.033(2) 0.076(3) 0.002(2) 0.014(2) -0.0028(16)
C15 0.0243(19) 0.0250(19) 0.059(3) -0.0032(18) 0.0083(18) -0.0013(15)
C10 0.035(2) 0.050(2) 0.0233(18) 0.0075(17) 0.0063(16) -0.0048(18)
B1 0.027(2) 0.038(2) 0.038(2) 0.0045(19) 0.0139(19) -0.0038(18)
C14 0.028(2) 0.051(3) 0.062(3) -0.001(2) -0.001(2) -0.0036(19)
C18 0.040(2) 0.051(3) 0.070(3) 0.011(2) 0.029(2) -0.006(2)
C26 0.030(2) 0.038(2) 0.053(3) -0.0191(19) 0.0157(19) -0.0080(17)
C27 0.0204(18) 0.052(3) 0.039(2) -0.0148(19) 0.0123(16) -0.0094(17)
C23 0.049(3) 0.055(3) 0.055(3) 0.028(2) 0.010(2) 0.001(2)
C29 0.050(3) 0.035(2) 0.105(4) -0.012(3) 0.018(3) -0.014(2)
C28 0.036(2) 0.074(3) 0.039(2) -0.014(2) 0.0077(19) -0.011(2)

loop_
_atom_type_symbol
_atom_type_description
_atom_type_scat_dispersion_real
_atom_type_scat_dispersion_imag
_atom_type_scat_source
C C 0.0033 0.0016 'International Tables Vol C Tables 4.2.6.8 and 6.1.1.4'
H H 0.0000 0.0000 'International Tables Vol C Tables 4.2.6.8 and 6.1.1.4'
B B 0.0013 0.0007 'International Tables Vol C Tables 4.2.6.8 and 6.1.1.4'
Cl Cl 0.1484 0.1585 'International Tables Vol C Tables 4.2.6.8 and 6.1.1.4'
N N 0.0061 0.0033 'International Tables Vol C Tables 4.2.6.8 and 6.1.1.4'
O O 0.0106 0.0060 'International Tables Vol C Tables 4.2.6.8 and 6.1.1.4'
Pt Pt -1.7033 8.3905 'International Tables Vol C Tables 4.2.6.8 and 6.1.1.4'
W W -0.8490 6.8722 'International Tables Vol C Tables 4.2.6.8 and 6.1.1.4'

loop_
_geom_angle_atom_site_label_1
_geom_angle_atom_site_label_2
_geom_angle_atom_site_label_3
_geom_angle
_geom_angle_site_symmetry_1
_geom_angle_site_symmetry_3
_geom_angle_publ_flag
N8 Pt1 N7 81.17(11) . . ?
N8 Pt1 Cl1 173.95(9) . . ?
N7 Pt1 Cl1 95.87(8) . . ?
N8 Pt1 Cl2 92.75(9) . . ?
N7 Pt1 Cl2 172.80(8) . . ?
Cl1 Pt1 Cl2 89.81(3) . . ?
C1 W1 C3 84.96(16) . . ?
C1 W1 C2 87.07(17) . . ?
C3 W1 C2 86.91(17) . . ?
C1 W1 N5 99.41(13) . . ?
C3 W1 N5 94.62(15) . . ?
C2 W1 N5 173.44(15) . . ?
C1 W1 N3 105.24(13) . . ?
C3 W1 N3 169.79(14) . . ?
C2 W1 N3 93.72(14) . . ?
N5 W1 N3 83.65(11) . . ?
C1 W1 N1 173.39(13) . . ?
C3 W1 N1 88.44(14) . . ?
C2 W1 N1 92.27(15) . . ?
N5 W1 N1 81.40(11) . . ?
N3 W1 N1 81.36(11) . . ?
C13 N8 C9 119.4(3) . . ?
C13 N8 Pt1 127.0(2) . . ?
C9 N8 Pt1 113.5(2) . . ?
C4 N7 C8 118.4(3) . . ?
C4 N7 Pt1 130.1(2) . . ?
C8 N7 Pt1 110.7(2) . . ?
C15 N1 N2 106.7(3) . . ?
C15 N1 W1 134.0(3) . . ?
N2 N1 W1 118.5(2) . . ?
C4 C1 W1 164.6(3) . . ?
C25 N3 N4 106.9(3) . . ?
C25 N3 W1 132.5(3) . . ?
N4 N3 W1 120.5(2) . . ?
C17 N2 N1 109.6(3) . . ?
C17 N2 B1 129.9(3) . . ?
N1 N2 B1 120.5(3) . . ?
C20 N5 N6 106.4(3) . . ?
C20 N5 W1 132.1(3) . . ?
N6 N5 W1 121.4(2) . . ?
N8 C9 C10 120.8(4) . . ?
N8 C9 C8 115.1(3) . . ?
C10 C9 C8 124.0(3) . . ?
N7 C8 C7 122.5(3) . . ?
N7 C8 C9 114.6(3) . . ?
C7 C8 C9 122.9(3) . . ?
C22 N6 N5 109.6(3) . . ?
C22 N6 B1 130.5(3) . . ?
N5 N6 B1 119.8(3) . . ?
C27 N4 N3 109.2(3) . . ?
C27 N4 B1 130.1(3) . . ?
N3 N4 B1 120.2(3) . . ?
N7 C4 C5 119.2(3) . . ?
N7 C4 C1 121.9(3) . . ?
C5 C4 C1 118.8(3) . . ?
N8 C13 C12 121.5(4) . . ?
N8 C13 H13 119.2 . . ?
C12 C13 H13 119.2 . . ?
O1 C3 W1 176.1(4) . . ?
N3 C25 C26 109.1(4) . . ?
N3 C25 C24 122.3(4) . . ?
C26 C25 C24 128.6(4) . . ?
C25 C24 H24A 109.5 . . ?
C25 C24 H24B 109.5 . . ?
H24A C24 H24B 109.5 . . ?
C25 C24 H24C 109.5 . . ?
H24A C24 H24C 109.5 . . ?
H24B C24 H24C 109.5 . . ?
C20 C19 H19A 109.5 . . ?
C20 C19 H19B 109.5 . . ?
H19A C19 H19B 109.5 . . ?
C20 C19 H19C 109.5 . . ?
H19A C19 H19C 109.5 . . ?
H19B C19 H19C 109.5 . . ?
O2 C2 W1 175.7(4) . . ?
C11 C12 C13 119.6(4) . . ?
C11 C12 H12 120.2 . . ?
C13 C12 H12 120.2 . . ?
N5 C20 C21 109.4(3) . . ?
N5 C20 C19 121.8(3) . . ?
C21 C20 C19 128.8(4) . . ?
C8 C7 C6 118.6(3) . . ?
C8 C7 H7 120.7 . . ?
C6 C7 H7 120.7 . . ?
C6 C5 C4 120.9(4) . . ?
C6 C5 H5 119.5 . . ?
C4 C5 H5 119.5 . . ?
C22 C21 C20 106.9(3) . . ?
C22 C21 H21 126.6 . . ?
C20 C21 H21 126.6 . . ?
C12 C11 C10 119.1(4) . . ?
C12 C11 H11 120.4 . . ?
C10 C11 H11 120.4 . . ?
N2 C17 C16 107.5(4) . . ?
N2 C17 C18 122.7(4) . . ?
C16 C17 C18 129.8(4) . . ?
C5 C6 C7 119.1(3) . . ?
C5 C6 H6 120.4 . . ?
C7 C6 H6 120.4 . . ?
N6 C22 C21 107.7(3) . . ?
N6 C22 C23 123.3(4) . . ?
C21 C22 C23 129.0(4) . . ?
C17 C16 C15 106.9(4) . . ?
C17 C16 H16 126.5 . . ?
C15 C16 H16 126.5 . . ?
N1 C15 C16 109.3(4) . . ?
N1 C15 C14 122.6(4) . . ?
C16 C15 C14 128.2(4) . . ?
C9 C10 C11 119.5(4) . . ?
C9 C10 H10 120.3 . . ?
C11 C10 H10 120.3 . . ?
N4 B1 N2 108.3(3) . . ?
N4 B1 N6 108.8(3) . . ?
N2 B1 N6 109.6(3) . . ?
N4 B1 H1 109(2) . . ?
N2 B1 H1 109(2) . . ?
N6 B1 H1 112(2) . . ?
C15 C14 H14A 109.5 . . ?
C15 C14 H14B 109.5 . . ?
H14A C14 H14B 109.5 . . ?
C15 C14 H14C 109.5 . . ?
H14A C14 H14C 109.5 . . ?
H14B C14 H14C 109.5 . . ?
C17 C18 H18A 109.5 . . ?
C17 C18 H18B 109.5 . . ?
H18A C18 H18B 109.5 . . ?
C17 C18 H18C 109.5 . . ?
H18A C18 H18C 109.5 . . ?
H18B C18 H18C 109.5 . . ?
C27 C26 C25 107.1(3) . . ?
C27 C26 H26 126.5 . . ?
C25 C26 H26 126.5 . . ?
N4 C27 C26 107.7(4) . . ?
N4 C27 C28 122.4(4) . . ?
C26 C27 C28 129.9(4) . . ?
C22 C23 H23A 109.5 . . ?
C22 C23 H23B 109.5 . . ?
H23A C23 H23B 109.5 . . ?
C22 C23 H23C 109.5 . . ?
H23A C23 H23C 109.5 . . ?
H23B C23 H23C 109.5 . . ?
Cl3 C29 Cl4 114.1(3) . . ?
Cl3 C29 Cl5 108.1(3) . . ?
Cl4 C29 Cl5 107.2(3) . . ?
Cl3 C29 H29 109.1 . . ?
Cl4 C29 H29 109.1 . . ?
Cl5 C29 H29 109.1 . . ?
C27 C28 H28A 109.5 . . ?
C27 C28 H28B 109.5 . . ?
H28A C28 H28B 109.5 . . ?
C27 C28 H28C 109.5 . . ?
H28A C28 H28C 109.5 . . ?
H28B C28 H28C 109.5 . . ?

loop_
_geom_bond_atom_site_label_1
_geom_bond_atom_site_label_2
_geom_bond_distance
_geom_bond_site_symmetry_2
_geom_bond_publ_flag
Pt1 N8 2.000(3) . ?
Pt1 N7 2.034(3) . ?
Pt1 Cl1 2.2825(8) . ?
Pt1 Cl2 2.2977(8) . ?
W1 C1 1.833(4) . ?
W1 C3 1.994(4) . ?
W1 C2 2.020(4) . ?
W1 N5 2.191(3) . ?
W1 N3 2.210(3) . ?
W1 N1 2.286(3) . ?
Cl4 C29 1.722(5) . ?
Cl5 C29 1.762(6) . ?
N8 C13 1.344(5) . ?
N8 C9 1.356(4) . ?
Cl3 C29 1.710(6) . ?
N7 C4 1.367(4) . ?
N7 C8 1.368(4) . ?
N1 C15 1.342(5) . ?
N1 N2 1.374(4) . ?
C1 C4 1.440(5) . ?
N3 C25 1.348(5) . ?
N3 N4 1.376(4) . ?
N2 C17 1.349(5) . ?
N2 B1 1.541(6) . ?
N5 C20 1.354(5) . ?
N5 N6 1.376(4) . ?
C9 C10 1.378(5) . ?
C9 C8 1.466(5) . ?
O1 C3 1.137(5) . ?
C8 C7 1.379(5) . ?
N6 C22 1.351(5) . ?
N6 B1 1.543(5) . ?
N4 C27 1.358(5) . ?
N4 B1 1.530(6) . ?
C4 C5 1.406(5) . ?
C13 C12 1.373(5) . ?
C13 H13 0.9300 . ?
O2 C2 1.124(5) . ?
C25 C26 1.386(6) . ?
C25 C24 1.491(6) . ?
C24 H24A 0.9600 . ?
C24 H24B 0.9600 . ?
C24 H24C 0.9600 . ?
C19 C20 1.488(5) . ?
C19 H19A 0.9600 . ?
C19 H19B 0.9600 . ?
C19 H19C 0.9600 . ?
C12 C11 1.372(6) . ?
C12 H12 0.9300 . ?
C20 C21 1.380(6) . ?
C7 C6 1.384(6) . ?
C7 H7 0.9300 . ?
C5 C6 1.369(5) . ?
C5 H5 0.9300 . ?
C21 C22 1.376(6) . ?
C21 H21 0.9300 . ?
C11 C10 1.382(6) . ?
C11 H11 0.9300 . ?
C17 C16 1.371(6) . ?
C17 C18 1.500(6) . ?
C6 H6 0.9300 . ?
C22 C23 1.488(6) . ?
C16 C15 1.383(6) . ?
C16 H16 0.9300 . ?
C15 C14 1.486(6) . ?
C10 H10 0.9300 . ?
B1 H1 1.09(4) . ?
C14 H14A 0.9600 . ?
C14 H14B 0.9600 . ?
C14 H14C 0.9600 . ?
C18 H18A 0.9600 . ?
C18 H18B 0.9600 . ?
C18 H18C 0.9600 . ?
C26 C27 1.368(6) . ?
C26 H26 0.9300 . ?
C27 C28 1.492(6) . ?
C23 H23A 0.9600 . ?
C23 H23B 0.9600 . ?
C23 H23C 0.9600 . ?
C29 H29 0.9800 . ?
C28 H28A 0.9600 . ?
C28 H28B 0.9600 . ?
C28 H28C 0.9600 . ?

loop_
_smtbx_masks_void_nr
_smtbx_masks_void_average_x
_smtbx_masks_void_average_y
_smtbx_masks_void_average_z
_smtbx_masks_void_volume
_smtbx_masks_void_count_electrons
_smtbx_masks_void_content
1 0.500 0.000 0.500 141.1 53.4 ?
2 0.500 0.500 0.000 141.1 53.4 ?
